data_7714456
loop_
_publ_author_name
'Puthiyaveetil, Sruthi S.'
'Kassymbek, Aishabibi'
'Dmitrienko, Anton'
'Pilkington, Melanie'
'Nikonov, Georgii I.'

_publ_section_title
;
 1,3-C-H bond activation on a transient gallium(I)/isocyanate adduct.
;
_journal_name_full 'Dalton transactions (Cambridge, England : 2003)'
_journal_paper_doi 10.1039/d3dt03367h
_journal_year 2023
_chemical_formula_sum 'C43 H51 Ga N4 O2'
_chemical_formula_weight 725.59
_chemical_properties_physical Air-sensitive,Moisture-sensitive
_space_group_crystal_system monoclinic
_space_group_IT_number 14
_space_group_name_Hall '-P 2ybc'
_space_group_name_H-M_alt 'P 1 21/c 1'
_atom_sites_solution_hydrogens geom
_audit_creation_method SHELXL-2018/3
_audit_update_record
;
2023-08-21 deposited with the CCDC.	2023-11-07 downloaded from the CCDC.
;
_cell_angle_alpha 90
_cell_angle_beta 97.271(6)
_cell_angle_gamma 90
_cell_formula_units_Z 4
_cell_length_a 13.254(2)
_cell_length_b 12.136(2)
_cell_length_c 24.327(4)
_cell_measurement_reflns_used 9971
_cell_measurement_temperature 150(2)
_cell_measurement_theta_max 28.20
_cell_measurement_theta_min 2.28
_cell_volume 3881.5(11)
_computing_cell_refinement 'Bruker SAINT'
_computing_data_collection 'Bruker APEX2'
_computing_data_reduction 'Bruker SAINT'
_computing_molecular_graphics 'Bruker SHELXTL'
_computing_publication_material 'Bruker SHELXTL'
_computing_structure_refinement 'SHELXL-2018/3 (Sheldrick, 2018)'
_computing_structure_solution 'SHELXT 2014/4 (Sheldrick, 2014)'
_diffrn_ambient_temperature 150(2)
_diffrn_measured_fraction_theta_full 0.999
_diffrn_measured_fraction_theta_max 0.999
_diffrn_measurement_device_type 'Bruker APEX-II CCD'
_diffrn_measurement_method '\f and \w scans'
_diffrn_radiation_type MoK\a
_diffrn_radiation_wavelength 0.71073
_diffrn_reflns_av_R_equivalents 0.1256
_diffrn_reflns_av_unetI/netI 0.0711
_diffrn_reflns_Laue_measured_fraction_full 0.999
_diffrn_reflns_Laue_measured_fraction_max 0.999
_diffrn_reflns_limit_h_max 13
_diffrn_reflns_limit_h_min -15
_diffrn_reflns_limit_k_max 14
_diffrn_reflns_limit_k_min -14
_diffrn_reflns_limit_l_max 28
_diffrn_reflns_limit_l_min -23
_diffrn_reflns_number 61291
_diffrn_reflns_point_group_measured_fraction_full 0.999
_diffrn_reflns_point_group_measured_fraction_max 0.999
_diffrn_reflns_theta_full 24.999
_diffrn_reflns_theta_max 24.999
_diffrn_reflns_theta_min 1.549
_exptl_absorpt_coefficient_mu 0.749
_exptl_absorpt_correction_T_max 0.736
_exptl_absorpt_correction_T_min 0.364
_exptl_absorpt_correction_type multi-scan
_exptl_absorpt_process_details 'Bruker SADABS'
_exptl_crystal_colour colourless
_exptl_crystal_density_diffrn 1.242
_exptl_crystal_description plate
_exptl_crystal_F_000 1536
_exptl_crystal_size_max 0.15
_exptl_crystal_size_mid 0.15
_exptl_crystal_size_min 0.05
_refine_diff_density_max 2.110
_refine_diff_density_min -1.931
_refine_diff_density_rms 0.148
_refine_ls_extinction_method none
_refine_ls_goodness_of_fit_ref 1.182
_refine_ls_hydrogen_treatment constr
_refine_ls_matrix_type full
_refine_ls_number_parameters 420
_refine_ls_number_reflns 6847
_refine_ls_number_restraints 0
_refine_ls_restrained_S_all 1.182
_refine_ls_R_factor_all 0.1319
_refine_ls_R_factor_gt 0.1087
_refine_ls_shift/su_max 0.000
_refine_ls_shift/su_mean 0.000
_refine_ls_structure_factor_coef Fsqd
_refine_ls_weighting_details 'w=1/[\s^2^(Fo^2^)+(0.0792P)^2^+38.4063P] where P=(Fo^2^+2Fc^2^)/3'
_refine_ls_weighting_scheme calc
_refine_ls_wR_factor_gt 0.2423
_refine_ls_wR_factor_ref 0.2544
_reflns_Friedel_coverage 0.000
_reflns_number_gt 5506
_reflns_number_total 6847
_reflns_threshold_expression 'I > 2\s(I)'
_cod_data_source_file d3dt03367h2.cif
_cod_data_source_block ss10_0m_a
_cod_original_cell_volume 3881.5(12)
_cod_original_sg_symbol_H-M 'P 21/c'
_cod_database_code 7714456
_shelx_shelxl_version_number 2018/3
_shelx_space_group_comment
;
The symmetry employed for this shelxl refinement is uniquely defined
by the following loop, which should always be used as a source of
symmetry information in preference to the above space-group names.
They are only intended as comments.
;

loop_
_space_group_symop_operation_xyz
'x, y, z'
'-x, y+1/2, -z+1/2'
'-x, -y, -z'
'x, -y-1/2, z-1/2'

loop_
_atom_site_label
_atom_site_type_symbol
_atom_site_fract_x
_atom_site_fract_y
_atom_site_fract_z
_atom_site_U_iso_or_equiv
_atom_site_adp_type
_atom_site_occupancy
_atom_site_site_symmetry_order
_atom_site_calc_flag
_atom_site_refinement_flags_posn
_atom_site_refinement_flags_adp
_atom_site_refinement_flags_occupancy
_atom_site_disorder_assembly
_atom_site_disorder_group
Ga1 Ga 0.71630(5) 0.30764(6) 0.65003(3) 0.0144(2) Uani 1 1 d . . . . .
N1 N 0.7912(5) 0.2984(5) 0.7590(3) 0.0233(14) Uani 1 1 d . . . . .
N2 N 0.8599(4) 0.2895(4) 0.6751(2) 0.0160(7) Uani 1 1 d . . . . .
N3 N 0.6581(4) 0.2196(4) 0.5898(2) 0.0160(7) Uani 1 1 d . . . . .
N4 N 0.6905(4) 0.4506(5) 0.6165(2) 0.0160(7) Uani 1 1 d . . . . .
O2 O 0.6182(4) 0.2889(4) 0.7525(2) 0.0291(13) Uani 1 1 d . . . . .
O1 O 0.9632(4) 0.2983(4) 0.7590(2) 0.0250(12) Uani 1 1 d . . . . .
C1 C 0.8057(5) 0.3092(7) 0.8182(3) 0.0253(17) Uani 1 1 d . . . . .
C2 C 0.8357(6) 0.4100(7) 0.8419(4) 0.033(2) Uani 1 1 d . . . . .
H2 H 0.846058 0.471378 0.819058 0.039 Uiso 1 1 calc R U . . .
C3 C 0.8503(7) 0.4204(9) 0.8984(4) 0.044(2) Uani 1 1 d . . . . .
H3 H 0.869747 0.489585 0.914685 0.053 Uiso 1 1 calc R U . . .
C4 C 0.8368(7) 0.3314(9) 0.9316(4) 0.041(2) Uani 1 1 d . . . . .
H4 H 0.848843 0.338557 0.970739 0.049 Uiso 1 1 calc R U . . .
C5 C 0.8058(7) 0.2315(8) 0.9080(4) 0.042(2) Uani 1 1 d . . . . .
H5 H 0.793309 0.170887 0.930871 0.051 Uiso 1 1 calc R U . . .
C6 C 0.6919(6) 0.2935(6) 0.7287(3) 0.0235(17) Uani 1 1 d . . . . .
C7 C 0.7932(6) 0.2202(7) 0.8516(4) 0.033(2) Uani 1 1 d . . . . .
H7 H 0.775786 0.150386 0.835411 0.040 Uiso 1 1 calc R U . . .
C8 C 0.8787(5) 0.2952(6) 0.7312(3) 0.0208(16) Uani 1 1 d . . . . .
C9 C 0.9371(5) 0.2796(6) 0.6412(3) 0.0202(16) Uani 1 1 d . . . . .
C10 C 0.9162(6) 0.3068(6) 0.5851(3) 0.0257(17) Uani 1 1 d . . . . .
H10 H 0.850642 0.333758 0.571203 0.031 Uiso 1 1 calc R U . . .
C11 C 1.0356(6) 0.2380(7) 0.6590(4) 0.032(2) Uani 1 1 d . . . . .
H11 H 1.053300 0.217235 0.696613 0.039 Uiso 1 1 calc R U . . .
C12 C 1.1056(7) 0.2273(8) 0.6226(4) 0.044(2) Uani 1 1 d . . . . .
H12 H 1.171073 0.198588 0.635335 0.053 Uiso 1 1 calc R U . . .
C13 C 1.0830(7) 0.2574(9) 0.5684(4) 0.048(3) Uani 1 1 d . . . . .
H13 H 1.133031 0.251695 0.543780 0.058 Uiso 1 1 calc R U . . .
C14 C 0.9877(6) 0.2956(8) 0.5496(4) 0.036(2) Uani 1 1 d . . . . .
H14 H 0.971151 0.314543 0.511689 0.043 Uiso 1 1 calc R U . . .
C15 C 0.6217(6) 0.1101(6) 0.6011(3) 0.0277(8) Uani 1 1 d . . . . .
C16 C 0.6910(6) 0.0239(6) 0.6130(3) 0.0277(8) Uani 1 1 d . . . . .
C17 C 0.6509(6) -0.0781(6) 0.6268(3) 0.0277(8) Uani 1 1 d . . . . .
H17 H 0.695788 -0.138860 0.634186 0.033 Uiso 1 1 calc R U . . .
C18 C 0.5491(6) -0.0929(6) 0.6299(3) 0.0277(8) Uani 1 1 d . . . . .
H18 H 0.524772 -0.162252 0.640702 0.033 Uiso 1 1 calc R U . . .
C19 C 0.4818(6) -0.0066(6) 0.6171(3) 0.0277(8) Uani 1 1 d . . . . .
H19 H 0.411110 -0.017516 0.618333 0.033 Uiso 1 1 calc R U . . .
C20 C 0.5169(6) 0.0962(6) 0.6026(3) 0.0277(8) Uani 1 1 d . . . . .
C21 C 0.8041(6) 0.0366(7) 0.6109(4) 0.033(2) Uani 1 1 d . . . . .
H21 H 0.817367 0.116372 0.604390 0.039 Uiso 1 1 calc R U . . .
C22 C 0.8669(7) 0.0045(8) 0.6659(4) 0.049(3) Uani 1 1 d . . . . .
H22A H 0.844334 0.047880 0.696099 0.074 Uiso 1 1 calc R U . . .
H22B H 0.939011 0.019081 0.663857 0.074 Uiso 1 1 calc R U . . .
H22C H 0.857361 -0.074107 0.673031 0.074 Uiso 1 1 calc R U . . .
C23 C 0.8383(7) -0.0280(8) 0.5625(4) 0.045(2) Uani 1 1 d . . . . .
H23A H 0.823861 -0.106441 0.566903 0.067 Uiso 1 1 calc R U . . .
H23B H 0.911570 -0.017634 0.562092 0.067 Uiso 1 1 calc R U . . .
H23C H 0.801511 -0.001180 0.527625 0.067 Uiso 1 1 calc R U . . .
C24 C 0.4392(6) 0.1882(7) 0.5904(3) 0.0264(17) Uani 1 1 d . . . . .
H24 H 0.474389 0.252347 0.575329 0.032 Uiso 1 1 calc R U . . .
C25 C 0.4005(7) 0.2250(7) 0.6437(4) 0.035(2) Uani 1 1 d . . . . .
H25A H 0.366601 0.163111 0.659612 0.053 Uiso 1 1 calc R U . . .
H25B H 0.352165 0.285700 0.635671 0.053 Uiso 1 1 calc R U . . .
H25C H 0.457945 0.249852 0.670163 0.053 Uiso 1 1 calc R U . . .
C26 C 0.3506(6) 0.1539(7) 0.5465(4) 0.0308(19) Uani 1 1 d . . . . .
H26A H 0.377771 0.126293 0.513490 0.046 Uiso 1 1 calc R U . . .
H26B H 0.306854 0.217712 0.536505 0.046 Uiso 1 1 calc R U . . .
H26C H 0.310862 0.095731 0.561673 0.046 Uiso 1 1 calc R U . . .
C27 C 0.6417(6) 0.2599(6) 0.5388(3) 0.0218(16) Uani 1 1 d . . . . .
C28 C 0.6532(5) 0.3709(6) 0.5263(3) 0.0169(15) Uani 1 1 d . . . . .
H28 H 0.649911 0.387700 0.487936 0.020 Uiso 1 1 calc R U . . .
C29 C 0.6690(5) 0.4614(6) 0.5624(3) 0.0176(15) Uani 1 1 d . . . . .
C30 C 0.6593(6) 0.5741(6) 0.5363(3) 0.0255(17) Uani 1 1 d . . . . .
H30A H 0.645399 0.628431 0.564168 0.038 Uiso 1 1 calc R U . . .
H30B H 0.603302 0.573912 0.505856 0.038 Uiso 1 1 calc R U . . .
H30C H 0.722856 0.593138 0.521914 0.038 Uiso 1 1 calc R U . . .
C31 C 0.6054(6) 0.1843(6) 0.4916(3) 0.0263(17) Uani 1 1 d . . . . .
H31A H 0.640063 0.113054 0.497238 0.039 Uiso 1 1 calc R U . . .
H31B H 0.620623 0.216923 0.456757 0.039 Uiso 1 1 calc R U . . .
H31C H 0.531830 0.173394 0.490046 0.039 Uiso 1 1 calc R U . . .
C32 C 0.6997(5) 0.5442(5) 0.6537(3) 0.0149(14) Uani 1 1 d . . . . .
C33 C 0.7933(6) 0.6012(5) 0.6646(3) 0.0190(16) Uani 1 1 d . . . . .
C34 C 0.7984(6) 0.6872(6) 0.7024(3) 0.0274(17) Uani 1 1 d . . . . .
H34 H 0.860461 0.726429 0.710907 0.033 Uiso 1 1 calc R U . . .
C35 C 0.7158(6) 0.7170(6) 0.7279(3) 0.0276(19) Uani 1 1 d . . . . .
H35 H 0.721000 0.777270 0.753094 0.033 Uiso 1 1 calc R U . . .
C36 C 0.6245(6) 0.6597(6) 0.7172(3) 0.0240(17) Uani 1 1 d . . . . .
H36 H 0.567395 0.681587 0.734608 0.029 Uiso 1 1 calc R U . . .
C37 C 0.6169(6) 0.5705(6) 0.6811(3) 0.0206(16) Uani 1 1 d . . . . .
C38 C 0.5143(6) 0.5084(6) 0.6702(3) 0.0227(17) Uani 1 1 d . . . . .
H38 H 0.530177 0.431339 0.659562 0.027 Uiso 1 1 calc R U . . .
C39 C 0.4465(7) 0.5569(9) 0.6220(4) 0.046(3) Uani 1 1 d . . . . .
H39A H 0.384795 0.512128 0.614358 0.069 Uiso 1 1 calc R U . . .
H39B H 0.482581 0.557946 0.589283 0.069 Uiso 1 1 calc R U . . .
H39C H 0.427892 0.632328 0.631086 0.069 Uiso 1 1 calc R U . . .
C40 C 0.4596(6) 0.5006(7) 0.7212(4) 0.034(2) Uani 1 1 d . . . . .
H40A H 0.436212 0.573933 0.730713 0.051 Uiso 1 1 calc R U . . .
H40B H 0.506256 0.471443 0.752287 0.051 Uiso 1 1 calc R U . . .
H40C H 0.400944 0.451195 0.713619 0.051 Uiso 1 1 calc R U . . .
C41 C 0.8859(6) 0.5730(6) 0.6369(3) 0.0264(18) Uani 1 1 d . . . . .
H41 H 0.869033 0.507262 0.612652 0.032 Uiso 1 1 calc R U . . .
C42 C 0.9151(7) 0.6667(7) 0.6007(4) 0.037(2) Uani 1 1 d . . . . .
H42A H 0.854451 0.693011 0.577117 0.056 Uiso 1 1 calc R U . . .
H42B H 0.965298 0.640538 0.577437 0.056 Uiso 1 1 calc R U . . .
H42C H 0.944334 0.727177 0.624271 0.056 Uiso 1 1 calc R U . . .
C43 C 0.9783(6) 0.5436(7) 0.6794(4) 0.034(2) Uani 1 1 d . . . . .
H43A H 1.001983 0.609748 0.700250 0.050 Uiso 1 1 calc R U . . .
H43B H 1.033101 0.514814 0.659950 0.050 Uiso 1 1 calc R U . . .
H43C H 0.958526 0.487554 0.704990 0.050 Uiso 1 1 calc R U . . .

loop_
_atom_site_aniso_label
_atom_site_aniso_U_11
_atom_site_aniso_U_22
_atom_site_aniso_U_33
_atom_site_aniso_U_23
_atom_site_aniso_U_13
_atom_site_aniso_U_12
Ga1 0.0104(4) 0.0088(4) 0.0221(4) 0.0012(3) -0.0056(3) 0.0008(3)
N1 0.018(3) 0.023(3) 0.027(3) 0.005(3) -0.004(3) -0.001(3)
N2 0.0106(16) 0.0100(17) 0.0253(19) 0.0022(14) -0.0054(14) 0.0046(13)
N3 0.0106(16) 0.0100(17) 0.0253(19) 0.0022(14) -0.0054(14) 0.0046(13)
N4 0.0106(16) 0.0100(17) 0.0253(19) 0.0022(14) -0.0054(14) 0.0046(13)
O2 0.019(3) 0.025(3) 0.042(3) 0.004(2) 0.001(2) -0.001(2)
O1 0.016(3) 0.027(3) 0.030(3) -0.002(2) -0.007(2) 0.000(2)
C1 0.016(4) 0.027(4) 0.031(4) 0.003(4) 0.000(3) 0.002(3)
C2 0.030(5) 0.030(5) 0.036(5) 0.005(4) 0.000(4) 0.004(4)
C3 0.036(5) 0.049(6) 0.046(6) -0.011(5) 0.003(4) 0.002(5)
C4 0.029(5) 0.066(7) 0.026(5) 0.002(4) 0.002(4) 0.008(5)
C5 0.036(5) 0.049(6) 0.043(6) 0.016(5) 0.006(4) 0.004(4)
C6 0.026(4) 0.012(4) 0.034(4) 0.002(3) 0.007(3) 0.007(3)
C7 0.033(5) 0.030(5) 0.039(5) 0.009(4) 0.010(4) 0.000(4)
C8 0.016(4) 0.008(3) 0.036(4) 0.006(3) -0.007(3) 0.003(3)
C9 0.010(3) 0.017(4) 0.032(4) -0.004(3) -0.005(3) 0.001(3)
C10 0.023(4) 0.021(4) 0.032(4) 0.000(4) -0.004(3) -0.004(3)
C11 0.021(4) 0.035(5) 0.039(5) -0.011(4) -0.006(4) 0.007(4)
C12 0.021(5) 0.055(6) 0.054(6) -0.011(5) 0.000(4) 0.013(4)
C13 0.022(5) 0.070(7) 0.056(7) -0.009(6) 0.016(4) 0.008(5)
C14 0.020(4) 0.048(6) 0.040(5) -0.003(4) 0.005(4) 0.000(4)
C15 0.0295(18) 0.0166(16) 0.0337(19) 0.0019(14) -0.0091(14) -0.0094(13)
C16 0.0295(18) 0.0166(16) 0.0337(19) 0.0019(14) -0.0091(14) -0.0094(13)
C17 0.0295(18) 0.0166(16) 0.0337(19) 0.0019(14) -0.0091(14) -0.0094(13)
C18 0.0295(18) 0.0166(16) 0.0337(19) 0.0019(14) -0.0091(14) -0.0094(13)
C19 0.0295(18) 0.0166(16) 0.0337(19) 0.0019(14) -0.0091(14) -0.0094(13)
C20 0.0295(18) 0.0166(16) 0.0337(19) 0.0019(14) -0.0091(14) -0.0094(13)
C21 0.030(5) 0.015(4) 0.048(5) 0.004(4) -0.018(4) 0.004(3)
C22 0.041(6) 0.027(5) 0.070(7) 0.007(5) -0.031(5) 0.008(4)
C23 0.025(5) 0.035(5) 0.074(7) 0.000(5) 0.004(5) 0.012(4)
C24 0.025(4) 0.024(4) 0.029(4) 0.002(4) -0.004(3) -0.011(3)
C25 0.026(5) 0.032(5) 0.048(5) -0.004(4) 0.007(4) -0.004(4)
C26 0.015(4) 0.032(4) 0.043(5) 0.002(4) -0.007(3) -0.004(3)
C27 0.019(4) 0.014(4) 0.031(4) -0.002(3) 0.000(3) 0.003(3)
C28 0.012(3) 0.017(4) 0.020(4) 0.003(3) -0.005(3) -0.005(3)
C29 0.015(4) 0.014(4) 0.022(4) 0.000(3) -0.002(3) -0.004(3)
C30 0.030(4) 0.012(4) 0.031(4) 0.007(3) -0.010(3) -0.005(3)
C31 0.026(4) 0.023(4) 0.027(4) -0.006(3) -0.005(3) -0.005(3)
C32 0.016(4) 0.009(3) 0.018(4) 0.000(3) -0.003(3) -0.002(3)
C33 0.025(4) 0.006(3) 0.023(4) 0.002(3) -0.007(3) 0.002(3)
C34 0.032(4) 0.013(4) 0.035(4) 0.003(3) -0.005(3) -0.003(3)
C35 0.045(5) 0.009(4) 0.027(4) -0.005(3) -0.003(4) -0.003(3)
C36 0.027(4) 0.014(4) 0.029(4) -0.004(3) -0.004(3) 0.007(3)
C37 0.022(4) 0.013(3) 0.025(4) 0.001(3) -0.004(3) 0.004(3)
C38 0.021(4) 0.009(3) 0.037(5) -0.003(3) -0.002(3) -0.002(3)
C39 0.026(5) 0.055(6) 0.054(6) 0.016(5) -0.008(4) -0.007(4)
C40 0.027(5) 0.025(4) 0.051(6) 0.000(4) 0.007(4) -0.002(4)
C41 0.021(4) 0.018(4) 0.038(5) -0.006(3) -0.003(3) -0.001(3)
C42 0.031(5) 0.036(5) 0.045(5) 0.004(4) 0.005(4) -0.008(4)
C43 0.015(4) 0.017(4) 0.065(6) 0.000(4) -0.007(4) -0.001(3)

loop_
_atom_type_symbol
_atom_type_description
_atom_type_scat_dispersion_real
_atom_type_scat_dispersion_imag
_atom_type_scat_source
C C 0.0033 0.0016 'International Tables Vol C Tables 4.2.6.8 and 6.1.1.4'
H H 0.0000 0.0000 'International Tables Vol C Tables 4.2.6.8 and 6.1.1.4'
N N 0.0061 0.0033 'International Tables Vol C Tables 4.2.6.8 and 6.1.1.4'
O O 0.0106 0.0060 'International Tables Vol C Tables 4.2.6.8 and 6.1.1.4'
Ga Ga 0.2307 1.6083 'International Tables Vol C Tables 4.2.6.8 and 6.1.1.4'

loop_
_geom_angle_atom_site_label_1
_geom_angle_atom_site_label_2
_geom_angle_atom_site_label_3
_geom_angle
_geom_angle_site_symmetry_1
_geom_angle_site_symmetry_3
_geom_angle_publ_flag
N3 Ga1 N4 98.5(2) . . ?
N3 Ga1 N2 117.8(2) . . ?
N4 Ga1 N2 110.5(2) . . ?
N3 Ga1 C6 126.5(3) . . ?
N4 Ga1 C6 116.3(3) . . ?
N2 Ga1 C6 87.7(3) . . ?
C8 N1 C6 120.6(6) . . ?
C8 N1 C1 117.9(6) . . ?
C6 N1 C1 121.4(6) . . ?
C8 N2 C9 122.8(6) . . ?
C8 N2 Ga1 111.0(5) . . ?
C9 N2 Ga1 126.0(5) . . ?
C27 N3 C15 119.8(6) . . ?
C27 N3 Ga1 121.1(5) . . ?
C15 N3 Ga1 118.8(5) . . ?
C29 N4 C32 122.5(6) . . ?
C29 N4 Ga1 121.1(5) . . ?
C32 N4 Ga1 116.4(4) . . ?
C7 C1 C2 119.8(8) . . ?
C7 C1 N1 120.7(7) . . ?
C2 C1 N1 119.5(7) . . ?
C3 C2 C1 119.7(8) . . ?
C3 C2 H2 120.2 . . ?
C1 C2 H2 120.2 . . ?
C2 C3 C4 120.3(9) . . ?
C2 C3 H3 119.8 . . ?
C4 C3 H3 119.8 . . ?
C3 C4 C5 120.0(8) . . ?
C3 C4 H4 120.0 . . ?
C5 C4 H4 120.0 . . ?
C7 C5 C4 119.8(9) . . ?
C7 C5 H5 120.1 . . ?
C4 C5 H5 120.1 . . ?
O2 C6 N1 120.5(7) . . ?
O2 C6 Ga1 135.3(6) . . ?
N1 C6 Ga1 104.1(5) . . ?
C5 C7 C1 120.3(9) . . ?
C5 C7 H7 119.8 . . ?
C1 C7 H7 119.8 . . ?
O1 C8 N2 126.2(7) . . ?
O1 C8 N1 118.7(7) . . ?
N2 C8 N1 115.1(6) . . ?
C10 C9 N2 119.1(6) . . ?
C10 C9 C11 116.3(7) . . ?
N2 C9 C11 124.5(7) . . ?
C14 C10 C9 121.7(7) . . ?
C14 C10 H10 119.1 . . ?
C9 C10 H10 119.1 . . ?
C12 C11 C9 120.8(8) . . ?
C12 C11 H11 119.6 . . ?
C9 C11 H11 119.6 . . ?
C11 C12 C13 121.1(8) . . ?
C11 C12 H12 119.4 . . ?
C13 C12 H12 119.4 . . ?
C12 C13 C14 119.5(8) . . ?
C12 C13 H13 120.3 . . ?
C14 C13 H13 120.3 . . ?
C10 C14 C13 120.6(9) . . ?
C10 C14 H14 119.7 . . ?
C13 C14 H14 119.7 . . ?
C16 C15 C20 122.0(7) . . ?
C16 C15 N3 119.9(7) . . ?
C20 C15 N3 117.9(7) . . ?
C15 C16 C17 116.8(7) . . ?
C15 C16 C21 122.9(7) . . ?
C17 C16 C21 120.2(7) . . ?
C18 C17 C16 122.2(8) . . ?
C18 C17 H17 118.9 . . ?
C16 C17 H17 118.9 . . ?
C17 C18 C19 119.9(7) . . ?
C17 C18 H18 120.1 . . ?
C19 C18 H18 120.1 . . ?
C18 C19 C20 120.5(8) . . ?
C18 C19 H19 119.7 . . ?
C20 C19 H19 119.7 . . ?
C19 C20 C15 118.6(7) . . ?
C19 C20 C24 117.8(7) . . ?
C15 C20 C24 123.6(7) . . ?
C16 C21 C23 111.4(7) . . ?
C16 C21 C22 112.0(8) . . ?
C23 C21 C22 111.1(7) . . ?
C16 C21 H21 107.4 . . ?
C23 C21 H21 107.4 . . ?
C22 C21 H21 107.4 . . ?
C21 C22 H22A 109.5 . . ?
C21 C22 H22B 109.5 . . ?
H22A C22 H22B 109.5 . . ?
C21 C22 H22C 109.5 . . ?
H22A C22 H22C 109.5 . . ?
H22B C22 H22C 109.5 . . ?
C21 C23 H23A 109.5 . . ?
C21 C23 H23B 109.5 . . ?
H23A C23 H23B 109.5 . . ?
C21 C23 H23C 109.5 . . ?
H23A C23 H23C 109.5 . . ?
H23B C23 H23C 109.5 . . ?
C25 C24 C20 110.0(7) . . ?
C25 C24 C26 111.1(7) . . ?
C20 C24 C26 112.0(7) . . ?
C25 C24 H24 107.9 . . ?
C20 C24 H24 107.9 . . ?
C26 C24 H24 107.9 . . ?
C24 C25 H25A 109.5 . . ?
C24 C25 H25B 109.5 . . ?
H25A C25 H25B 109.5 . . ?
C24 C25 H25C 109.5 . . ?
H25A C25 H25C 109.5 . . ?
H25B C25 H25C 109.5 . . ?
C24 C26 H26A 109.5 . . ?
C24 C26 H26B 109.5 . . ?
H26A C26 H26B 109.5 . . ?
C24 C26 H26C 109.5 . . ?
H26A C26 H26C 109.5 . . ?
H26B C26 H26C 109.5 . . ?
N3 C27 C28 123.6(7) . . ?
N3 C27 C31 119.2(7) . . ?
C28 C27 C31 117.2(7) . . ?
C27 C28 C29 129.0(7) . . ?
C27 C28 H28 115.5 . . ?
C29 C28 H28 115.5 . . ?
N4 C29 C28 122.9(6) . . ?
N4 C29 C30 120.5(6) . . ?
C28 C29 C30 116.6(6) . . ?
C29 C30 H30A 109.5 . . ?
C29 C30 H30B 109.5 . . ?
H30A C30 H30B 109.5 . . ?
C29 C30 H30C 109.5 . . ?
H30A C30 H30C 109.5 . . ?
H30B C30 H30C 109.5 . . ?
C27 C31 H31A 109.5 . . ?
C27 C31 H31B 109.5 . . ?
H31A C31 H31B 109.5 . . ?
C27 C31 H31C 109.5 . . ?
H31A C31 H31C 109.5 . . ?
H31B C31 H31C 109.5 . . ?
C37 C32 C33 121.6(6) . . ?
C37 C32 N4 118.0(6) . . ?
C33 C32 N4 120.2(6) . . ?
C34 C33 C32 117.3(7) . . ?
C34 C33 C41 119.5(7) . . ?
C32 C33 C41 123.2(6) . . ?
C35 C34 C33 121.6(7) . . ?
C35 C34 H34 119.2 . . ?
C33 C34 H34 119.2 . . ?
C34 C35 C36 120.5(7) . . ?
C34 C35 H35 119.7 . . ?
C36 C35 H35 119.7 . . ?
C37 C36 C35 120.0(7) . . ?
C37 C36 H36 120.0 . . ?
C35 C36 H36 120.0 . . ?
C36 C37 C32 118.9(7) . . ?
C36 C37 C38 118.7(7) . . ?
C32 C37 C38 122.4(6) . . ?
C39 C38 C40 111.2(7) . . ?
C39 C38 C37 111.7(6) . . ?
C40 C38 C37 112.9(6) . . ?
C39 C38 H38 106.9 . . ?
C40 C38 H38 106.9 . . ?
C37 C38 H38 106.9 . . ?
C38 C39 H39A 109.5 . . ?
C38 C39 H39B 109.5 . . ?
H39A C39 H39B 109.5 . . ?
C38 C39 H39C 109.5 . . ?
H39A C39 H39C 109.5 . . ?
H39B C39 H39C 109.5 . . ?
C38 C40 H40A 109.5 . . ?
C38 C40 H40B 109.5 . . ?
H40A C40 H40B 109.5 . . ?
C38 C40 H40C 109.5 . . ?
H40A C40 H40C 109.5 . . ?
H40B C40 H40C 109.5 . . ?
C33 C41 C42 111.6(7) . . ?
C33 C41 C43 112.0(7) . . ?
C42 C41 C43 108.8(7) . . ?
C33 C41 H41 108.1 . . ?
C42 C41 H41 108.1 . . ?
C43 C41 H41 108.1 . . ?
C41 C42 H42A 109.5 . . ?
C41 C42 H42B 109.5 . . ?
H42A C42 H42B 109.5 . . ?
C41 C42 H42C 109.5 . . ?
H42A C42 H42C 109.5 . . ?
H42B C42 H42C 109.5 . . ?
C41 C43 H43A 109.5 . . ?
C41 C43 H43B 109.5 . . ?
H43A C43 H43B 109.5 . . ?
C41 C43 H43C 109.5 . . ?
H43A C43 H43C 109.5 . . ?
H43B C43 H43C 109.5 . . ?

loop_
_geom_bond_atom_site_label_1
_geom_bond_atom_site_label_2
_geom_bond_distance
_geom_bond_site_symmetry_2
_geom_bond_publ_flag
Ga1 N3 1.897(6) . ?
Ga1 N4 1.928(6) . ?
Ga1 N2 1.936(5) . ?
Ga1 C6 1.987(8) . ?
N1 C8 1.416(10) . ?
N1 C6 1.426(10) . ?
N1 C1 1.434(10) . ?
N2 C8 1.358(9) . ?
N2 C9 1.399(9) . ?
N3 C27 1.324(9) . ?
N3 C15 1.452(9) . ?
N4 C29 1.318(9) . ?
N4 C32 1.448(9) . ?
O2 C6 1.199(9) . ?
O1 C8 1.233(8) . ?
C1 C7 1.374(11) . ?
C1 C2 1.389(12) . ?
C2 C3 1.368(13) . ?
C2 H2 0.9500 . ?
C3 C4 1.374(14) . ?
C3 H3 0.9500 . ?
C4 C5 1.381(14) . ?
C4 H4 0.9500 . ?
C5 C7 1.368(13) . ?
C5 H5 0.9500 . ?
C7 H7 0.9500 . ?
C9 C10 1.398(11) . ?
C9 C11 1.416(10) . ?
C10 C14 1.366(11) . ?
C10 H10 0.9500 . ?
C11 C12 1.365(12) . ?
C11 H11 0.9500 . ?
C12 C13 1.366(14) . ?
C12 H12 0.9500 . ?
C13 C14 1.368(12) . ?
C13 H13 0.9500 . ?
C14 H14 0.9500 . ?
C15 C16 1.398(11) . ?
C15 C20 1.404(11) . ?
C16 C17 1.403(11) . ?
C16 C21 1.515(12) . ?
C17 C18 1.374(11) . ?
C17 H17 0.9500 . ?
C18 C19 1.386(11) . ?
C18 H18 0.9500 . ?
C19 C20 1.393(11) . ?
C19 H19 0.9500 . ?
C20 C24 1.523(11) . ?
C21 C23 1.530(13) . ?
C21 C22 1.534(12) . ?
C21 H21 1.0000 . ?
C22 H22A 0.9800 . ?
C22 H22B 0.9800 . ?
C22 H22C 0.9800 . ?
C23 H23A 0.9800 . ?
C23 H23B 0.9800 . ?
C23 H23C 0.9800 . ?
C24 C25 1.521(11) . ?
C24 C26 1.541(10) . ?
C24 H24 1.0000 . ?
C25 H25A 0.9800 . ?
C25 H25B 0.9800 . ?
C25 H25C 0.9800 . ?
C26 H26A 0.9800 . ?
C26 H26B 0.9800 . ?
C26 H26C 0.9800 . ?
C27 C28 1.393(10) . ?
C27 C31 1.502(10) . ?
C28 C29 1.406(10) . ?
C28 H28 0.9500 . ?
C29 C30 1.506(10) . ?
C30 H30A 0.9800 . ?
C30 H30B 0.9800 . ?
C30 H30C 0.9800 . ?
C31 H31A 0.9800 . ?
C31 H31B 0.9800 . ?
C31 H31C 0.9800 . ?
C32 C37 1.392(10) . ?
C32 C33 1.416(10) . ?
C33 C34 1.388(11) . ?
C33 C41 1.512(11) . ?
C34 C35 1.374(12) . ?
C34 H34 0.9500 . ?
C35 C36 1.391(11) . ?
C35 H35 0.9500 . ?
C36 C37 1.390(10) . ?
C36 H36 0.9500 . ?
C37 C38 1.548(10) . ?
C38 C39 1.503(11) . ?
C38 C40 1.518(11) . ?
C38 H38 1.0000 . ?
C39 H39A 0.9800 . ?
C39 H39B 0.9800 . ?
C39 H39C 0.9800 . ?
C40 H40A 0.9800 . ?
C40 H40B 0.9800 . ?
C40 H40C 0.9800 . ?
C41 C42 1.518(12) . ?
C41 C43 1.541(11) . ?
C41 H41 1.0000 . ?
C42 H42A 0.9800 . ?
C42 H42B 0.9800 . ?
C42 H42C 0.9800 . ?
C43 H43A 0.9800 . ?
C43 H43B 0.9800 . ?
C43 H43C 0.9800 . ?
